data_7104106
loop_
_publ_author_name
'Siemeling, Ulrich'
'F\"arber, Christian'
'Bruhn, Clemens'

_publ_section_title
;
 A stable crystalline N-heterocyclic carbene with a 1,1'-ferrocenediyl
 backbone.
;
_journal_issue 1
_journal_name_full 'Chemical communications (Cambridge, England)'
_journal_page_first 98
_journal_page_last 100
_journal_paper_doi 10.1039/b813809e
_journal_volume 34
_journal_year 2008
_chemical_formula_moiety '4(C31 H38 Fe N2), C7 H8'
_chemical_formula_sum 'C32.75 H40 Fe N2'
_chemical_formula_weight 517.52
_chemical_name_systematic
;
?
;
_space_group_IT_number 2
_symmetry_cell_setting triclinic
_symmetry_Int_Tables_number 2
_symmetry_space_group_name_Hall '-P 1'
_symmetry_space_group_name_H-M 'P -1'
_atom_sites_solution_hydrogens geom
_atom_sites_solution_primary direct
_atom_sites_solution_secondary difmap
_audit_creation_method SHELXL-97
_cell_angle_alpha 71.83(2)
_cell_angle_beta 70.42(2)
_cell_angle_gamma 81.36(2)
_cell_formula_units_Z 4
_cell_length_a 10.763(3)
_cell_length_b 16.153(5)
_cell_length_c 16.339(5)
_cell_measurement_reflns_used 2488
_cell_measurement_temperature 213(2)
_cell_measurement_theta_max 23.79
_cell_measurement_theta_min 1.38
_cell_volume 2539.7(12)
_computing_structure_refinement 'SHELXL-97 (Sheldrick, 1997)'
_computing_structure_solution 'SHELXS-97 (Sheldrick, 1990)'
_diffrn_ambient_temperature 213(2)
_diffrn_detector 'image plate (34 cm diameter)'
_diffrn_detector_area_resol_mean 6.67
_diffrn_detector_type STOE
_diffrn_measured_fraction_theta_full 0.943
_diffrn_measured_fraction_theta_max 0.943
_diffrn_measurement_details ' 180 frames, detector distance = 135 mm'
_diffrn_measurement_device '2-circle goniometer'
_diffrn_measurement_device_type 'STOE IPDS 2'
_diffrn_measurement_method 'rotation method'
_diffrn_radiation_collimation '0.5 mm diameter, multiple pinhole'
_diffrn_radiation_monochromator 'plane graphite'
_diffrn_radiation_polarisn_norm 0
_diffrn_radiation_type 'Mo K\a'
_diffrn_radiation_wavelength 0.71073
_diffrn_reflns_av_R_equivalents 0.1921
_diffrn_reflns_av_sigmaI/netI 0.4045
_diffrn_reflns_limit_h_max 11
_diffrn_reflns_limit_h_min -11
_diffrn_reflns_limit_k_max 17
_diffrn_reflns_limit_k_min -17
_diffrn_reflns_limit_l_max 17
_diffrn_reflns_limit_l_min -17
_diffrn_reflns_number 11413
_diffrn_reflns_theta_full 22.50
_diffrn_reflns_theta_max 22.50
_diffrn_reflns_theta_min 1.33
_diffrn_source 'sealed X-ray tube, 12 x 0.4 mm long-fine focus'
_diffrn_source_current 30
_diffrn_source_power 1.50
_diffrn_source_voltage 50
_diffrn_standards_decay_% 0
_exptl_absorpt_coefficient_mu 0.619
_exptl_absorpt_correction_T_max 0.9871
_exptl_absorpt_correction_T_min 0.9056
_exptl_absorpt_correction_type integration
_exptl_absorpt_process_details 'X-red ver 1.31 (Stoe & Cie. 2005)'
_exptl_crystal_colour yellow
_exptl_crystal_density_diffrn 1.353
_exptl_crystal_density_method 'not measured'
_exptl_crystal_description plate
_exptl_crystal_F_000 1106
_exptl_crystal_size_max 0.14
_exptl_crystal_size_mid 0.13
_exptl_crystal_size_min 0.02
_refine_diff_density_max 0.575
_refine_diff_density_min -0.340
_refine_diff_density_rms 0.087
_refine_ls_extinction_method none
_refine_ls_goodness_of_fit_ref 0.737
_refine_ls_hydrogen_treatment constr
_refine_ls_matrix_type full
_refine_ls_number_parameters 569
_refine_ls_number_reflns 6269
_refine_ls_number_restraints 0
_refine_ls_restrained_S_all 0.737
_refine_ls_R_factor_all 0.2322
_refine_ls_R_factor_gt 0.0820
_refine_ls_shift/su_max 0.001
_refine_ls_shift/su_mean 0.000
_refine_ls_structure_factor_coef Fsqd
_refine_ls_weighting_details 'calc w=1/[\s^2^(Fo^2^)+(0.0248P)^2^+0.0000P] where P=(Fo^2^+2Fc^2^)/3'
_refine_ls_weighting_scheme calc
_refine_ls_wR_factor_gt 0.1453
_refine_ls_wR_factor_ref 0.2023
_reflns_number_gt 1750
_reflns_number_total 6269
_reflns_threshold_expression >2sigma(I)
_cod_data_source_file b813809e.txt
_cod_data_source_block i0495
_cod_database_code 7104106

loop_
_symmetry_equiv_pos_as_xyz
'x, y, z'
'-x, -y, -z'

loop_
_atom_site_label
_atom_site_type_symbol
_atom_site_fract_x
_atom_site_fract_y
_atom_site_fract_z
_atom_site_U_iso_or_equiv
_atom_site_adp_type
_atom_site_occupancy
_atom_site_symmetry_multiplicity
_atom_site_calc_flag
_atom_site_refinement_flags
_atom_site_disorder_assembly
_atom_site_disorder_group
C1 C 0.1576(5) 1.1700(3) 0.1751(3) 0.056(4) Uani 1 1 d . . .
C2 C 0.1864(5) 1.3342(3) 0.1197(3) 0.045(4) Uani 1 1 d R . .
C3 C 0.2507(5) 1.3835(3) 0.1505(3) 0.057(4) Uani 1 1 d R . .
H3 H 0.2519 1.3725 0.2102 0.069 Uiso 1 1 calc R . .
C4 C 0.3126(5) 1.4525(3) 0.0753(3) 0.061(5) Uani 1 1 d R . .
H4 H 0.3621 1.4951 0.0765 0.073 Uiso 1 1 calc R . .
C5 C 0.2867(5) 1.4458(3) -0.0020(3) 0.054(4) Uani 1 1 d R . .
H5 H 0.3160 1.4832 -0.0610 0.064 Uiso 1 1 calc R . .
C6 C 0.2087(5) 1.3726(3) 0.0255(3) 0.067(5) Uani 1 1 d R . .
H6 H 0.1773 1.3531 -0.0122 0.080 Uiso 1 1 calc R . .
C7 C 0.3984(5) 1.2041(3) 0.0963(3) 0.041(4) Uani 1 1 d R . .
C8 C 0.4708(5) 1.2425(3) 0.1323(3) 0.052(4) Uani 1 1 d R . .
H8 H 0.4587 1.2340 0.1940 0.062 Uiso 1 1 calc R . .
C9 C 0.5647(5) 1.2961(3) 0.0586(3) 0.051(4) Uani 1 1 d R . .
H9 H 0.6256 1.3293 0.0630 0.061 Uiso 1 1 calc R . .
C10 C 0.5503(5) 1.2907(3) -0.0229(3) 0.044(4) Uani 1 1 d R . .
H10 H 0.6001 1.3198 -0.0819 0.053 Uiso 1 1 calc R . .
C11 C 0.4476(5) 1.2339(3) 0.0005(3) 0.053(4) Uani 1 1 d R . .
H11 H 0.4174 1.2186 -0.0404 0.063 Uiso 1 1 calc R . .
C12 C -0.0310(16) 1.2718(9) 0.1929(9) 0.054(4) Uani 1 1 d . . .
H12A H -0.0519 1.2813 0.1360 0.065 Uiso 1 1 calc R . .
C13 C -0.1139(17) 1.1948(11) 0.2634(10) 0.059(5) Uani 1 1 d . . .
H13A H -0.0836 1.1398 0.2463 0.071 Uiso 1 1 calc R . .
C14 C -0.0846(17) 1.3532(9) 0.2247(10) 0.057(4) Uani 1 1 d . . .
H14A H -0.0340 1.4033 0.1802 0.068 Uiso 1 1 calc R . .
C15 C -0.1007(17) 1.1864(10) 0.3570(11) 0.066(5) Uani 1 1 d . . .
H15A H -0.1519 1.1379 0.4024 0.079 Uiso 1 1 calc R . .
H15B H -0.0080 1.1733 0.3549 0.079 Uiso 1 1 calc R . .
C16 C -0.2532(17) 1.2155(11) 0.2711(12) 0.069(5) Uani 1 1 d . . .
H16A H -0.2644 1.2212 0.2124 0.083 Uiso 1 1 calc R . .
H16B H -0.3034 1.1660 0.3150 0.083 Uiso 1 1 calc R . .
C17 C -0.2250(19) 1.3717(11) 0.2290(12) 0.087(6) Uani 1 1 d . . .
H17B H -0.2334 1.3822 0.1687 0.105 Uiso 1 1 calc R . .
H17A H -0.2582 1.4245 0.2487 0.105 Uiso 1 1 calc R . .
C18 C -0.0713(18) 1.3443(12) 0.3170(10) 0.077(6) Uani 1 1 d . . .
H18B H 0.0218 1.3337 0.3147 0.092 Uiso 1 1 calc R . .
H18A H -0.1045 1.3982 0.3345 0.092 Uiso 1 1 calc R . .
C19 C -0.1494(17) 1.2695(12) 0.3846(10) 0.067(5) Uani 1 1 d . . .
H19A H -0.1396 1.2620 0.4447 0.080 Uiso 1 1 calc R . .
C20 C -0.2893(18) 1.2872(14) 0.3903(11) 0.087(6) Uani 1 1 d . . .
H20A H -0.3205 1.3425 0.4051 0.104 Uiso 1 1 calc R . .
H20B H -0.3414 1.2408 0.4387 0.104 Uiso 1 1 calc R . .
C21 C -0.3101(19) 1.2922(11) 0.2974(11) 0.071(5) Uani 1 1 d . . .
H21A H -0.4043 1.3025 0.3003 0.085 Uiso 1 1 calc R . .
C22 C 0.3250(13) 1.0548(8) 0.1475(8) 0.038(3) Uani 1 1 d . . .
H22A H 0.3237 1.0517 0.0883 0.045 Uiso 1 1 calc R . .
C23 C 0.2302(15) 0.9886(9) 0.2175(9) 0.050(4) Uani 1 1 d . . .
H23A H 0.1396 1.0078 0.2147 0.060 Uiso 1 1 calc R . .
C24 C 0.4646(15) 1.0232(8) 0.1514(9) 0.048(4) Uani 1 1 d . . .
H24A H 0.5287 1.0647 0.1042 0.058 Uiso 1 1 calc R . .
C25 C 0.2639(15) 0.8990(9) 0.2025(10) 0.050(4) Uani 1 1 d . . .
H25A H 0.2560 0.9014 0.1437 0.060 Uiso 1 1 calc R . .
H25B H 0.2007 0.8580 0.2495 0.060 Uiso 1 1 calc R . .
C26 C 0.2364(15) 0.9833(9) 0.3123(8) 0.054(4) Uani 1 1 d . . .
H26A H 0.1727 0.9425 0.3591 0.065 Uiso 1 1 calc R . .
H26B H 0.2144 1.0409 0.3232 0.065 Uiso 1 1 calc R . .
C27 C 0.4744(15) 1.0162(10) 0.2439(9) 0.052(4) Uani 1 1 d . . .
H27A H 0.5651 0.9982 0.2450 0.062 Uiso 1 1 calc R . .
H27B H 0.4526 1.0734 0.2557 0.062 Uiso 1 1 calc R . .
C28 C 0.4976(16) 0.9337(9) 0.1361(9) 0.053(4) Uani 1 1 d . . .
H28A H 0.5873 0.9145 0.1389 0.063 Uiso 1 1 calc R . .
H28B H 0.4963 0.9377 0.0753 0.063 Uiso 1 1 calc R . .
C29 C 0.3813(17) 0.9510(9) 0.3159(9) 0.052(4) Uani 1 1 d . . .
H29A H 0.3877 0.9470 0.3761 0.062 Uiso 1 1 calc R . .
C30 C 0.4028(17) 0.8662(9) 0.2047(9) 0.050(4) Uani 1 1 d . . .
H30A H 0.4256 0.8084 0.1928 0.060 Uiso 1 1 calc R . .
C31 C 0.4093(17) 0.8627(10) 0.2997(10) 0.059(5) Uani 1 1 d . . .
H31B H 0.3448 0.8225 0.3467 0.071 Uiso 1 1 calc R . .
H31A H 0.4973 0.8402 0.3042 0.071 Uiso 1 1 calc R . .
C32 C 0.0141(5) 0.7050(4) 0.3472(3) 0.055(4) Uani 1 1 d . . .
C33 C 0.0833(5) 0.6482(4) 0.2084(3) 0.040(4) Uani 1 1 d R . .
C34 C 0.1177(5) 0.7097(4) 0.1216(3) 0.057(4) Uani 1 1 d R . .
H34 H 0.1544 0.7637 0.1067 0.069 Uiso 1 1 calc R . .
C35 C 0.0870(5) 0.6752(4) 0.0610(3) 0.076(6) Uani 1 1 d R . .
H35 H 0.0998 0.7024 -0.0009 0.091 Uiso 1 1 calc R . .
C36 C 0.0336(5) 0.5925(4) 0.1104(3) 0.055(4) Uani 1 1 d R . .
H36 H 0.0048 0.5553 0.0870 0.066 Uiso 1 1 calc R . .
C37 C 0.0313(5) 0.5758(4) 0.2015(3) 0.062(5) Uani 1 1 d R . .
H37 H 0.0007 0.5256 0.2490 0.074 Uiso 1 1 calc R . .
C38 C -0.1606(5) 0.7434(4) 0.2649(3) 0.050(4) Uani 1 1 d R . .
C39 C -0.2406(5) 0.6761(4) 0.2735(3) 0.073(5) Uani 1 1 d R . .
H39 H -0.2671 0.6271 0.3234 0.087 Uiso 1 1 calc R . .
C40 C -0.2718(5) 0.6984(4) 0.1910(3) 0.062(5) Uani 1 1 d R . .
H40 H -0.3207 0.6651 0.1759 0.074 Uiso 1 1 calc R . .
C41 C -0.2174(5) 0.7781(4) 0.1360(3) 0.063(5) Uani 1 1 d R . .
H41 H -0.2244 0.8082 0.0783 0.075 Uiso 1 1 calc R . .
C42 C -0.1504(5) 0.8048(4) 0.1831(3) 0.061(5) Uani 1 1 d R . .
H42 H -0.1056 0.8567 0.1620 0.073 Uiso 1 1 calc R . .
C43 C 0.2344(14) 0.6319(8) 0.2992(8) 0.035(3) Uani 1 1 d . . .
H43A H 0.2960 0.6735 0.2497 0.042 Uiso 1 1 calc R . .
C44 C 0.2796(14) 0.5399(10) 0.2870(8) 0.052(4) Uani 1 1 d . . .
H44A H 0.2677 0.5367 0.2306 0.062 Uiso 1 1 calc R . .
C45 C 0.2499(14) 0.6339(10) 0.3899(9) 0.047(4) Uani 1 1 d . . .
H45A H 0.2177 0.6917 0.4001 0.057 Uiso 1 1 calc R . .
C46 C 0.4291(13) 0.5261(9) 0.2797(8) 0.042(4) Uani 1 1 d . . .
H46A H 0.4625 0.4693 0.2691 0.050 Uiso 1 1 calc R . .
H46B H 0.4785 0.5713 0.2280 0.050 Uiso 1 1 calc R . .
C47 C 0.2013(14) 0.4711(8) 0.3666(8) 0.046(4) Uani 1 1 d . . .
H47A H 0.2294 0.4131 0.3577 0.055 Uiso 1 1 calc R . .
H47B H 0.1071 0.4815 0.3725 0.055 Uiso 1 1 calc R . .
C48 C 0.1771(14) 0.5655(8) 0.4673(8) 0.041(4) Uani 1 1 d . . .
H48A H 0.0828 0.5741 0.4733 0.049 Uiso 1 1 calc R . .
H48B H 0.1886 0.5693 0.5230 0.049 Uiso 1 1 calc R . .
C49 C 0.4003(14) 0.6212(9) 0.3770(8) 0.043(4) Uani 1 1 d . . .
H49A H 0.4472 0.6659 0.3234 0.051 Uiso 1 1 calc R . .
H49B H 0.4177 0.6278 0.4297 0.051 Uiso 1 1 calc R . .
C50 C 0.4509(14) 0.5301(9) 0.3654(9) 0.043(4) Uani 1 1 d . . .
H50A H 0.5461 0.5210 0.3599 0.051 Uiso 1 1 calc R . .
C51 C 0.2266(15) 0.4763(10) 0.4545(8) 0.047(4) Uani 1 1 d . . .
H51A H 0.1766 0.4312 0.5073 0.057 Uiso 1 1 calc R . .
C52 C 0.3738(14) 0.4590(10) 0.4438(9) 0.054(4) Uani 1 1 d . . .
H52A H 0.3899 0.4580 0.4997 0.064 Uiso 1 1 calc R . .
H52B H 0.4031 0.4021 0.4324 0.064 Uiso 1 1 calc R . .
C53 C -0.213(3) 0.7697(11) 0.4155(13) 0.117(9) Uani 1 1 d . . .
H53A H -0.2821 0.7267 0.4422 0.140 Uiso 1 1 calc R . .
C54 C -0.2705(14) 0.8576(8) 0.3780(9) 0.046(4) Uani 1 1 d . . .
H54A H -0.3034 0.8540 0.3295 0.055 Uiso 1 1 calc R . .
C55 C -0.1519(14) 0.7732(10) 0.4934(11) 0.055(4) Uani 1 1 d . . .
H55A H -0.1062 0.7177 0.5176 0.066 Uiso 1 1 calc R . .
C56 C -0.388(2) 0.876(2) 0.4533(14) 0.187(16) Uani 1 1 d . . .
H56A H -0.4501 0.8297 0.4754 0.224 Uiso 1 1 calc R . .
H56B H -0.4334 0.9313 0.4302 0.224 Uiso 1 1 calc R . .
C57 C -0.179(2) 0.9271(16) 0.3397(11) 0.131(11) Uani 1 1 d . . .
H57A H -0.2236 0.9824 0.3158 0.158 Uiso 1 1 calc R . .
H57B H -0.1049 0.9143 0.2899 0.158 Uiso 1 1 calc R . .
C58 C -0.273(2) 0.7933(11) 0.5587(11) 0.104(8) Uani 1 1 d . . .
H58A H -0.2544 0.7828 0.6160 0.125 Uiso 1 1 calc R . .
H58B H -0.3370 0.7510 0.5691 0.125 Uiso 1 1 calc R . .
C59 C -0.0644(17) 0.8457(11) 0.4469(9) 0.067(5) Uani 1 1 d . . .
H59A H -0.0041 0.8344 0.3910 0.081 Uiso 1 1 calc R . .
H59B H -0.0105 0.8448 0.4851 0.081 Uiso 1 1 calc R . .
C60 C -0.3392(18) 0.8821(11) 0.5387(12) 0.066(5) Uani 1 1 d . . .
H60A H -0.4120 0.8939 0.5906 0.079 Uiso 1 1 calc R . .
C61 C -0.1233(16) 0.9344(11) 0.4229(14) 0.092(7) Uani 1 1 d . . .
H61A H -0.0588 0.9801 0.4018 0.110 Uiso 1 1 calc R . .
C62 C -0.2478(17) 0.9535(11) 0.4886(9) 0.064(5) Uani 1 1 d . . .
H62B H -0.2951 1.0024 0.4562 0.077 Uiso 1 1 calc R . .
H62A H -0.2261 0.9734 0.5328 0.077 Uiso 1 1 calc R . .
C63 C -0.156(5) 1.085(2) 0.087(3) 0.070(13) Uiso 0.50 1 d P . .
C64 C 0.074(3) 1.0156(13) 0.0367(15) 0.042(10) Uiso 0.50 1 d PG . .
C65 C -0.056(2) 1.0273(14) 0.0357(15) 0.054(8) Uiso 0.50 1 d PG . .
C66 C -0.096(2) 0.9890(17) -0.0162(19) 0.085(18) Uiso 0.50 1 d PG . .
C67 C -0.005(4) 0.9390(16) -0.0670(16) 0.084(11) Uiso 0.50 1 d PG . .
C68 C 0.125(3) 0.9273(15) -0.0660(17) 0.13(3) Uiso 0.50 1 d PG . .
C69 C 0.1647(19) 0.9656(16) -0.014(2) 0.076(10) Uiso 0.50 1 d PG . .
N1 N 0.1180(12) 1.2559(7) 0.1701(7) 0.048(3) Uani 1 1 d . . .
N2 N 0.2934(11) 1.1468(6) 0.1461(7) 0.038(3) Uani 1 1 d . . .
N3 N 0.0972(11) 0.6595(6) 0.2911(5) 0.035(3) Uani 1 1 d . . .
N4 N -0.0999(13) 0.7432(9) 0.3342(7) 0.063(4) Uani 1 1 d . . .
Fe1 Fe 0.3764(2) 1.33302(13) 0.05649(13) 0.0438(6) Uani 1 1 d . . .
Fe2 Fe -0.0711(2) 0.68900(13) 0.16828(12) 0.0404(6) Uani 1 1 d . . .

loop_
_atom_site_aniso_label
_atom_site_aniso_U_11
_atom_site_aniso_U_22
_atom_site_aniso_U_33
_atom_site_aniso_U_23
_atom_site_aniso_U_13
_atom_site_aniso_U_12
C1 0.037(11) 0.075(11) 0.061(9) -0.035(8) -0.022(8) 0.027(9)
C2 0.052(11) 0.044(9) 0.025(7) -0.012(7) 0.001(7) 0.011(8)
C3 0.059(12) 0.054(10) 0.055(10) -0.021(8) -0.015(8) 0.016(9)
C4 0.045(11) 0.046(10) 0.068(11) -0.007(8) 0.007(8) -0.013(8)
C5 0.069(13) 0.042(9) 0.035(8) -0.016(7) -0.001(8) 0.014(8)
C6 0.062(13) 0.090(13) 0.056(10) -0.032(9) -0.032(9) 0.033(10)
C7 0.029(9) 0.052(9) 0.029(7) -0.009(7) 0.005(6) -0.001(8)
C8 0.046(11) 0.051(9) 0.040(8) -0.004(7) 0.005(8) -0.010(8)
C9 0.056(12) 0.046(9) 0.049(9) -0.007(8) -0.017(8) -0.009(8)
C10 0.037(10) 0.037(8) 0.058(9) -0.006(7) -0.018(7) -0.004(8)
C11 0.057(12) 0.058(10) 0.044(9) -0.028(8) -0.013(8) 0.019(9)
C12 0.066(13) 0.068(10) 0.037(8) -0.023(8) -0.025(8) 0.009(9)
C13 0.051(13) 0.075(12) 0.067(11) -0.053(10) -0.019(9) 0.022(10)
C14 0.049(13) 0.044(9) 0.058(9) -0.012(8) 0.002(8) 0.006(8)
C15 0.049(12) 0.064(11) 0.089(12) -0.015(10) -0.033(10) 0.002(10)
C16 0.046(14) 0.079(13) 0.095(13) -0.050(11) -0.025(10) 0.021(10)
C17 0.067(16) 0.077(13) 0.094(13) -0.023(11) -0.006(11) 0.021(11)
C18 0.086(15) 0.106(14) 0.054(10) -0.046(10) -0.011(9) -0.026(12)
C19 0.046(13) 0.106(15) 0.056(10) -0.050(10) 0.000(8) -0.006(11)
C20 0.041(13) 0.136(17) 0.067(12) -0.032(11) 0.012(9) -0.014(12)
C21 0.059(13) 0.057(11) 0.084(13) -0.008(10) -0.020(10) 0.002(10)
C22 0.034(10) 0.052(9) 0.027(7) -0.011(6) -0.014(6) 0.009(8)
C23 0.038(10) 0.061(10) 0.051(9) -0.011(8) -0.014(7) -0.016(9)
C24 0.038(11) 0.018(7) 0.072(10) 0.003(7) -0.011(8) 0.001(7)
C25 0.044(12) 0.045(9) 0.068(10) -0.024(8) -0.016(8) -0.009(8)
C26 0.059(12) 0.039(9) 0.040(8) 0.003(7) -0.001(7) 0.004(8)
C27 0.051(11) 0.062(10) 0.059(9) -0.023(8) -0.035(8) 0.002(9)
C28 0.057(12) 0.050(10) 0.048(9) -0.017(8) -0.013(8) 0.003(8)
C29 0.078(14) 0.048(9) 0.036(8) -0.022(7) -0.026(8) 0.015(9)
C30 0.081(14) 0.030(8) 0.051(9) -0.033(7) -0.021(8) 0.008(8)
C31 0.046(11) 0.057(10) 0.072(11) -0.010(9) -0.021(8) -0.004(9)
C32 0.055(12) 0.094(12) 0.022(7) -0.041(8) -0.008(7) 0.019(10)
C33 0.037(10) 0.048(9) 0.027(7) -0.012(7) -0.007(6) 0.018(7)
C34 0.043(11) 0.078(11) 0.040(8) -0.022(8) 0.000(7) 0.014(9)
C35 0.057(13) 0.130(16) 0.042(9) -0.044(10) -0.019(8) 0.049(11)
C36 0.040(11) 0.061(11) 0.077(12) -0.044(9) -0.032(9) 0.042(8)
C37 0.099(15) 0.035(9) 0.058(10) -0.009(8) -0.037(9) 0.002(9)
C38 0.043(10) 0.072(11) 0.038(8) -0.022(8) -0.012(7) -0.002(9)
C39 0.030(11) 0.143(16) 0.031(8) -0.018(9) -0.005(7) 0.009(11)
C40 0.051(12) 0.088(12) 0.052(9) -0.026(9) -0.013(8) -0.012(10)
C41 0.055(12) 0.082(12) 0.057(10) -0.020(9) -0.029(9) 0.008(10)
C42 0.076(14) 0.060(10) 0.052(9) -0.016(8) -0.044(9) 0.042(9)
C43 0.031(10) 0.041(8) 0.035(7) -0.016(6) -0.012(6) 0.010(7)
C44 0.042(11) 0.087(12) 0.030(8) -0.009(8) -0.018(7) -0.014(9)
C45 0.038(11) 0.065(10) 0.052(9) -0.029(8) -0.016(7) -0.014(9)
C46 0.016(9) 0.064(10) 0.034(7) -0.008(7) -0.003(6) 0.009(7)
C47 0.047(10) 0.028(8) 0.068(10) -0.025(7) -0.013(8) -0.004(7)
C48 0.049(10) 0.032(8) 0.048(8) -0.025(7) -0.012(7) 0.003(7)
C49 0.048(11) 0.053(9) 0.031(7) -0.015(7) -0.019(7) 0.011(8)
C50 0.020(9) 0.041(9) 0.058(9) -0.007(7) -0.008(7) 0.001(7)
C51 0.048(12) 0.074(11) 0.019(7) 0.000(7) -0.019(7) -0.008(9)
C52 0.039(11) 0.069(10) 0.054(9) -0.018(8) -0.016(8) -0.005(9)
C53 0.23(3) 0.045(12) 0.090(15) -0.007(11) -0.073(18) -0.036(15)
C54 0.043(11) 0.033(8) 0.045(8) 0.000(7) -0.004(7) 0.003(7)
C55 0.012(9) 0.051(10) 0.096(12) -0.036(9) 0.000(8) 0.013(8)
C56 0.077(18) 0.42(5) 0.118(17) -0.18(2) -0.070(14) 0.14(2)
C57 0.16(2) 0.21(3) 0.060(12) -0.027(14) -0.039(13) -0.11(2)
C58 0.15(2) 0.059(12) 0.050(10) 0.004(9) 0.019(12) 0.011(13)
C59 0.082(14) 0.079(12) 0.038(8) -0.025(8) -0.017(9) 0.017(11)
C60 0.064(13) 0.057(11) 0.081(12) -0.030(10) -0.024(10) 0.014(10)
C61 0.025(11) 0.052(11) 0.18(2) -0.055(12) 0.015(11) -0.006(9)
C62 0.079(14) 0.070(12) 0.040(8) -0.030(8) -0.017(9) 0.036(10)
N1 0.039(9) 0.048(7) 0.051(7) -0.022(6) -0.008(6) 0.018(6)
N2 0.046(8) 0.022(6) 0.046(6) -0.012(5) -0.011(6) 0.001(6)
N3 0.037(8) 0.045(7) 0.014(5) 0.000(5) 0.001(5) -0.011(6)
N4 0.046(9) 0.107(11) 0.048(7) -0.052(7) -0.023(6) 0.043(8)
Fe1 0.0426(16) 0.0447(14) 0.0365(12) -0.0100(10) -0.0070(10) 0.0052(12)
Fe2 0.0357(15) 0.0495(14) 0.0356(11) -0.0137(10) -0.0122(10) 0.0059(11)

loop_
_atom_type_symbol
_atom_type_description
_atom_type_scat_dispersion_real
_atom_type_scat_dispersion_imag
_atom_type_scat_source
C C 0.0033 0.0016 'International Tables Vol C Tables 4.2.6.8 and 6.1.1.4'
H H 0.0000 0.0000 'International Tables Vol C Tables 4.2.6.8 and 6.1.1.4'
N N 0.0061 0.0033 'International Tables Vol C Tables 4.2.6.8 and 6.1.1.4'
Fe Fe 0.3463 0.8444 'International Tables Vol C Tables 4.2.6.8 and 6.1.1.4'

loop_
_geom_angle_atom_site_label_1
_geom_angle_atom_site_label_2
_geom_angle_atom_site_label_3
_geom_angle
_geom_angle_site_symmetry_1
_geom_angle_site_symmetry_3
_geom_angle_publ_flag
N1 C1 N2 119.2(7) . . ?
N1 C1 Fe1 59.0(5) . . ?
N2 C1 Fe1 61.3(4) . . ?
C6 C2 C3 108.0 . . ?
C6 C2 N1 123.9 . . ?
C3 C2 N1 128.0 . . ?
C6 C2 Fe1 70.45 . . ?
C3 C2 Fe1 69.64 . . ?
N1 C2 Fe1 122.4 . . ?
C4 C3 C2 108.0 . . ?
C4 C3 Fe1 71.22 . . ?
C2 C3 Fe1 68.06 . . ?
C4 C3 H3 126.0 . . ?
C2 C3 H3 126.0 . . ?
Fe1 C3 H3 126.3 . . ?
C3 C4 C5 108.0 . . ?
C3 C4 Fe1 67.32 . . ?
C5 C4 Fe1 70.01 . . ?
C3 C4 H4 126.0 . . ?
C5 C4 H4 126.0 . . ?
Fe1 C4 H4 128.2 . . ?
C6 C5 C4 108.0 . . ?
C6 C5 Fe1 67.75 . . ?
C4 C5 Fe1 69.17 . . ?
C6 C5 H5 126.0 . . ?
C4 C5 H5 126.0 . . ?
Fe1 C5 H5 128.7 . . ?
C5 C6 C2 108.0 . . ?
C5 C6 Fe1 71.10 . . ?
C2 C6 Fe1 67.48 . . ?
C5 C6 H6 126.0 . . ?
C2 C6 H6 126.0 . . ?
Fe1 C6 H6 127.0 . . ?
C11 C7 C8 108.0 . . ?
C11 C7 N2 125.1 . . ?
C8 C7 N2 126.9 . . ?
C11 C7 Fe1 70.51 . . ?
C8 C7 Fe1 69.47 . . ?
N2 C7 Fe1 124.9 . . ?
C7 C8 C9 108.0 . . ?
C7 C8 Fe1 68.66 . . ?
C9 C8 Fe1 70.91 . . ?
C7 C8 H8 126.0 . . ?
C9 C8 H8 126.0 . . ?
Fe1 C8 H8 126.0 . . ?
C10 C9 C8 108.0 . . ?
C10 C9 Fe1 70.19 . . ?
C8 C9 Fe1 67.80 . . ?
C10 C9 H9 126.0 . . ?
C8 C9 H9 126.0 . . ?
Fe1 C9 H9 127.6 . . ?
C9 C10 C11 108.0 . . ?
C9 C10 Fe1 69.09 . . ?
C11 C10 Fe1 68.36 . . ?
C9 C10 H10 126.0 . . ?
C11 C10 H10 126.0 . . ?
Fe1 C10 H10 128.1 . . ?
C7 C11 C10 108.0 . . ?
C7 C11 Fe1 67.89 . . ?
C10 C11 Fe1 70.76 . . ?
C7 C11 H11 126.0 . . ?
C10 C11 H11 126.0 . . ?
Fe1 C11 H11 126.9 . . ?
N1 C12 C14 114.4(13) . . ?
N1 C12 C13 115.7(12) . . ?
C14 C12 C13 107.1(12) . . ?
N1 C12 H12A 106.3 . . ?
C14 C12 H12A 106.3 . . ?
C13 C12 H12A 106.3 . . ?
C16 C13 C15 106.4(13) . . ?
C16 C13 C12 109.5(14) . . ?
C15 C13 C12 108.2(12) . . ?
C16 C13 H13A 110.9 . . ?
C15 C13 H13A 110.9 . . ?
C12 C13 H13A 110.9 . . ?
C17 C14 C18 109.1(14) . . ?
C17 C14 C12 110.2(15) . . ?
C18 C14 C12 112.2(13) . . ?
C17 C14 H14A 108.4 . . ?
C18 C14 H14A 108.4 . . ?
C12 C14 H14A 108.4 . . ?
C19 C15 C13 111.3(14) . . ?
C19 C15 H15A 109.4 . . ?
C13 C15 H15A 109.4 . . ?
C19 C15 H15B 109.4 . . ?
C13 C15 H15B 109.4 . . ?
H15A C15 H15B 108.0 . . ?
C21 C16 C13 116.6(16) . . ?
C21 C16 H16A 108.1 . . ?
C13 C16 H16A 108.1 . . ?
C21 C16 H16B 108.1 . . ?
C13 C16 H16B 108.1 . . ?
H16A C16 H16B 107.3 . . ?
C14 C17 C21 110.5(14) . . ?
C14 C17 H17B 109.6 . . ?
C21 C17 H17B 109.6 . . ?
C14 C17 H17A 109.6 . . ?
C21 C17 H17A 109.6 . . ?
H17B C17 H17A 108.1 . . ?
C19 C18 C14 108.5(13) . . ?
C19 C18 H18B 110.0 . . ?
C14 C18 H18B 110.0 . . ?
C19 C18 H18A 110.0 . . ?
C14 C18 H18A 110.0 . . ?
H18B C18 H18A 108.4 . . ?
C20 C19 C18 109.7(16) . . ?
C20 C19 C15 109.0(15) . . ?
C18 C19 C15 110.4(13) . . ?
C20 C19 H19A 109.2 . . ?
C18 C19 H19A 109.2 . . ?
C15 C19 H19A 109.2 . . ?
C19 C20 C21 110.6(14) . . ?
C19 C20 H20A 109.5 . . ?
C21 C20 H20A 109.5 . . ?
C19 C20 H20B 109.5 . . ?
C21 C20 H20B 109.5 . . ?
H20A C20 H20B 108.1 . . ?
C16 C21 C20 109.7(16) . . ?
C16 C21 C17 108.2(15) . . ?
C20 C21 C17 102.6(14) . . ?
C16 C21 H21A 112.0 . . ?
C20 C21 H21A 112.0 . . ?
C17 C21 H21A 112.0 . . ?
N2 C22 C23 117.6(11) . . ?
N2 C22 C24 113.6(11) . . ?
C23 C22 C24 108.4(11) . . ?
N2 C22 H22A 105.4 . . ?
C23 C22 H22A 105.4 . . ?
C24 C22 H22A 105.4 . . ?
C22 C23 C25 111.9(12) . . ?
C22 C23 C26 108.6(11) . . ?
C25 C23 C26 109.0(12) . . ?
C22 C23 H23A 109.1 . . ?
C25 C23 H23A 109.1 . . ?
C26 C23 H23A 109.1 . . ?
C28 C24 C27 108.0(11) . . ?
C28 C24 C22 110.1(12) . . ?
C27 C24 C22 110.1(12) . . ?
C28 C24 H24A 109.5 . . ?
C27 C24 H24A 109.5 . . ?
C22 C24 H24A 109.5 . . ?
C23 C25 C30 111.8(12) . . ?
C23 C25 H25A 109.3 . . ?
C30 C25 H25A 109.3 . . ?
C23 C25 H25B 109.3 . . ?
C30 C25 H25B 109.3 . . ?
H25A C25 H25B 107.9 . . ?
C23 C26 C29 108.4(11) . . ?
C23 C26 H26A 110.0 . . ?
C29 C26 H26A 110.0 . . ?
C23 C26 H26B 110.0 . . ?
C29 C26 H26B 110.0 . . ?
H26A C26 H26B 108.4 . . ?
C29 C27 C24 110.2(11) . . ?
C29 C27 H27A 109.6 . . ?
C24 C27 H27A 109.6 . . ?
C29 C27 H27B 109.6 . . ?
C24 C27 H27B 109.6 . . ?
H27A C27 H27B 108.1 . . ?
C24 C28 C30 113.0(12) . . ?
C24 C28 H28A 109.0 . . ?
C30 C28 H28A 109.0 . . ?
C24 C28 H28B 109.0 . . ?
C30 C28 H28B 109.0 . . ?
H28A C28 H28B 107.8 . . ?
C31 C29 C27 111.6(12) . . ?
C31 C29 C26 107.8(13) . . ?
C27 C29 C26 107.8(11) . . ?
C31 C29 H29A 109.9 . . ?
C27 C29 H29A 109.9 . . ?
C26 C29 H29A 109.9 . . ?
C28 C30 C25 108.2(12) . . ?
C28 C30 C31 106.6(11) . . ?
C25 C30 C31 107.0(12) . . ?
C28 C30 H30A 111.6 . . ?
C25 C30 H30A 111.6 . . ?
C31 C30 H30A 111.6 . . ?
C29 C31 C30 111.6(12) . . ?
C29 C31 H31B 109.3 . . ?
C30 C31 H31B 109.3 . . ?
C29 C31 H31A 109.3 . . ?
C30 C31 H31A 109.3 . . ?
H31B C31 H31A 108.0 . . ?
N4 C32 N3 121.4(7) . . ?
N4 C32 Fe2 60.4(5) . . ?
N3 C32 Fe2 61.0(5) . . ?
C34 C33 C37 108.0 . . ?
C34 C33 N3 125.4 . . ?
C37 C33 N3 126.6 . . ?
C34 C33 Fe2 69.33 . . ?
C37 C33 Fe2 71.53 . . ?
N3 C33 Fe2 123.8(5) . . ?
C35 C34 C33 108.0 . . ?
C35 C34 Fe2 72.20 . . ?
C33 C34 Fe2 67.93 . . ?
C35 C34 H34 126.0 . . ?
C33 C34 H34 126.0 . . ?
Fe2 C34 H34 125.4 . . ?
C34 C35 C36 108.0 . . ?
C34 C35 Fe2 66.22 . . ?
C36 C35 Fe2 70.89 . . ?
C34 C35 H35 126.0 . . ?
C36 C35 H35 126.0 . . ?
Fe2 C35 H35 128.4 . . ?
C37 C36 C35 108.0 . . ?
C37 C36 Fe2 67.39 . . ?
C35 C36 Fe2 68.63 . . ?
C37 C36 H36 126.0 . . ?
C35 C36 H36 126.0 . . ?
Fe2 C36 H36 129.6 . . ?
C36 C37 C33 108.0 . . ?
C36 C37 Fe2 71.86 . . ?
C33 C37 Fe2 66.34 . . ?
C36 C37 H37 126.0 . . ?
C33 C37 H37 126.0 . . ?
Fe2 C37 H37 127.3 . . ?
C42 C38 C39 108.3 . . ?
C42 C38 N4 127.7 . . ?
C39 C38 N4 124.0 . . ?
C42 C38 Fe2 71.21 . . ?
C39 C38 Fe2 72.00 . . ?
N4 C38 Fe2 122.0 . . ?
C40 C39 C38 106.1 . . ?
C40 C39 Fe2 70.64 . . ?
C38 C39 Fe2 65.84 . . ?
C40 C39 H39 127.0 . . ?
C38 C39 H39 127.0 . . ?
Fe2 C39 H39 128.0 . . ?
C41 C40 C39 108.7 . . ?
C41 C40 Fe2 70.15 . . ?
C39 C40 Fe2 68.60 . . ?
C41 C40 H40 125.7 . . ?
C39 C40 H40 125.7 . . ?
Fe2 C40 H40 127.2 . . ?
C40 C41 C42 107.4 . . ?
C40 C41 Fe2 70.03 . . ?
C42 C41 Fe2 67.09 . . ?
C40 C41 H41 126.3 . . ?
C42 C41 H41 126.3 . . ?
Fe2 C41 H41 128.1 . . ?
C38 C42 C41 109.5 . . ?
C38 C42 Fe2 67.89 . . ?
C41 C42 Fe2 72.34 . . ?
C38 C42 H42 125.3 . . ?
C41 C42 H42 125.3 . . ?
Fe2 C42 H42 126.1 . . ?
N3 C43 C44 112.1(11) . . ?
N3 C43 C45 114.1(11) . . ?
C44 C43 C45 108.3(11) . . ?
N3 C43 H43A 107.3 . . ?
C44 C43 H43A 107.3 . . ?
C45 C43 H43A 107.3 . . ?
C47 C44 C43 110.7(11) . . ?
C47 C44 C46 110.3(11) . . ?
C43 C44 C46 107.0(12) . . ?
C47 C44 H44A 109.6 . . ?
C43 C44 H44A 109.6 . . ?
C46 C44 H44A 109.6 . . ?
C48 C45 C49 111.1(12) . . ?
C48 C45 C43 112.0(11) . . ?
C49 C45 C43 105.6(11) . . ?
C48 C45 H45A 109.3 . . ?
C49 C45 H45A 109.3 . . ?
C43 C45 H45A 109.3 . . ?
C50 C46 C44 111.0(11) . . ?
C50 C46 H46A 109.4 . . ?
C44 C46 H46A 109.4 . . ?
C50 C46 H46B 109.4 . . ?
C44 C46 H46B 109.4 . . ?
H46A C46 H46B 108.0 . . ?
C44 C47 C51 108.1(10) . . ?
C44 C47 H47A 110.1 . . ?
C51 C47 H47A 110.1 . . ?
C44 C47 H47B 110.1 . . ?
C51 C47 H47B 110.1 . . ?
H47A C47 H47B 108.4 . . ?
C45 C48 C51 110.5(11) . . ?
C45 C48 H48A 109.6 . . ?
C51 C48 H48A 109.6 . . ?
C45 C48 H48B 109.6 . . ?
C51 C48 H48B 109.6 . . ?
H48A C48 H48B 108.1 . . ?
C50 C49 C45 110.1(12) . . ?
C50 C49 H49A 109.6 . . ?
C45 C49 H49A 109.6 . . ?
C50 C49 H49B 109.6 . . ?
C45 C49 H49B 109.6 . . ?
H49A C49 H49B 108.2 . . ?
C46 C50 C52 108.0(11) . . ?
C46 C50 C49 107.1(11) . . ?
C52 C50 C49 111.4(11) . . ?
C46 C50 H50A 110.1 . . ?
C52 C50 H50A 110.1 . . ?
C49 C50 H50A 110.1 . . ?
C48 C51 C52 112.2(12) . . ?
C48 C51 C47 108.2(11) . . ?
C52 C51 C47 109.0(11) . . ?
C48 C51 H51A 109.2 . . ?
C52 C51 H51A 109.2 . . ?
C47 C51 H51A 109.2 . . ?
C50 C52 C51 109.6(12) . . ?
C50 C52 H52A 109.8 . . ?
C51 C52 H52A 109.8 . . ?
C50 C52 H52B 109.8 . . ?
C51 C52 H52B 109.8 . . ?
H52A C52 H52B 108.2 . . ?
C54 C53 N4 107.8(13) . . ?
C54 C53 C55 109.6(14) . . ?
N4 C53 C55 110.8(18) . . ?
C54 C53 H53A 109.5 . . ?
N4 C53 H53A 109.5 . . ?
C55 C53 H53A 109.5 . . ?
C57 C54 C53 114.8(18) . . ?
C57 C54 C56 111.6(19) . . ?
C53 C54 C56 106.8(17) . . ?
C57 C54 H54A 107.8 . . ?
C53 C54 H54A 107.8 . . ?
C56 C54 H54A 107.8 . . ?
C58 C55 C59 114.0(14) . . ?
C58 C55 C53 99.1(17) . . ?
C59 C55 C53 102.8(14) . . ?
C58 C55 H55A 113.2 . . ?
C59 C55 H55A 113.2 . . ?
C53 C55 H55A 113.2 . . ?
C54 C56 C60 110.3(16) . . ?
C54 C56 H56A 109.6 . . ?
C60 C56 H56A 109.6 . . ?
C54 C56 H56B 109.6 . . ?
C60 C56 H56B 109.6 . . ?
H56A C56 H56B 108.1 . . ?
C54 C57 C61 108.1(13) . . ?
C54 C57 H57A 110.1 . . ?
C61 C57 H57A 110.1 . . ?
C54 C57 H57B 110.1 . . ?
C61 C57 H57B 110.1 . . ?
H57A C57 H57B 108.4 . . ?
C55 C58 C60 119.4(14) . . ?
C55 C58 H58A 107.5 . . ?
C60 C58 H58A 107.5 . . ?
C55 C58 H58B 107.5 . . ?
C60 C58 H58B 107.5 . . ?
H58A C58 H58B 107.0 . . ?
C55 C59 C61 118.5(15) . . ?
C55 C59 H59A 107.7 . . ?
C61 C59 H59A 107.7 . . ?
C55 C59 H59B 107.7 . . ?
C61 C59 H59B 107.7 . . ?
H59A C59 H59B 107.1 . . ?
C62 C60 C58 114.5(16) . . ?
C62 C60 C56 98.8(17) . . ?
C58 C60 C56 98.3(17) . . ?
C62 C60 H60A 114.3 . . ?
C58 C60 H60A 114.3 . . ?
C56 C60 H60A 114.3 . . ?
C59 C61 C62 116.0(15) . . ?
C59 C61 C57 99.3(15) . . ?
C62 C61 C57 100.8(15) . . ?
C59 C61 H61A 113.1 . . ?
C62 C61 H61A 113.1 . . ?
C57 C61 H61A 113.1 . . ?
C61 C62 C60 117.4(14) . . ?
C61 C62 H62B 108.0 . . ?
C60 C62 H62B 108.0 . . ?
C61 C62 H62A 108.0 . . ?
C60 C62 H62A 108.0 . . ?
H62B C62 H62A 107.2 . . ?
C68 C63 C65 13(6) 2_575 . ?
C68 C63 C67 48(6) 2_575 2_575 ?
C65 C63 C67 45(2) . 2_575 ?
C68 C63 C69 46(6) 2_575 2_575 ?
C65 C63 C69 48(2) . 2_575 ?
C67 C63 C69 93(3) 2_575 2_575 ?
C66 C64 C67 147(9) 2_575 2_575 ?
C67 C64 C65 58(3) 2_575 . ?
C66 C64 C69 25(6) 2_575 . ?
C67 C64 C69 172(3) 2_575 . ?
C65 C64 C69 120.0 . . ?
C66 C64 C65 45(5) 2_575 2_575 ?
C67 C64 C65 125(4) 2_575 2_575 ?
C65 C64 C65 69.3(15) . 2_575 ?
C69 C64 C65 50.9(15) . 2_575 ?
C68 C65 C67 74(3) 2_575 2_575 ?
C68 C65 C69 70(3) 2_575 2_575 ?
C67 C65 C69 144(3) 2_575 2_575 ?
C68 C65 C64 122(5) 2_575 . ?
C67 C65 C64 48(3) 2_575 . ?
C69 C65 C64 165(3) 2_575 . ?
C68 C65 C66 117(5) 2_575 . ?
C67 C65 C66 166(3) 2_575 . ?
C69 C65 C66 47(3) 2_575 . ?
C64 C65 C66 120.0 . . ?
C68 C65 C63 5(3) 2_575 . ?
C67 C65 C63 73.6(19) 2_575 . ?
C69 C65 C63 72.0(19) 2_575 . ?
C64 C65 C63 121(3) . . ?
C66 C65 C63 118(3) . . ?
C68 C65 C66 132(4) 2_575 2_575 ?
C67 C65 C66 59(2) 2_575 2_575 ?
C69 C65 C66 152(3) 2_575 2_575 ?
C64 C65 C66 12.6(17) . 2_575 ?
C66 C65 C66 108.5(17) . 2_575 ?
C63 C65 C66 132(2) . 2_575 ?
C68 C65 C64 125(5) 2_575 2_575 ?
C67 C65 C64 155(4) 2_575 2_575 ?
C69 C65 C64 55(3) 2_575 2_575 ?
C64 C65 C64 110.7(13) . 2_575 ?
C66 C65 C64 10.5(13) . 2_575 ?
C63 C65 C64 127(3) . 2_575 ?
C66 C65 C64 99(2) 2_575 2_575 ?
C68 C65 C65 167(4) 2_575 2_575 ?
C67 C65 C65 108(3) 2_575 2_575 ?
C69 C65 C65 104(3) 2_575 2_575 ?
C64 C65 C65 61.7(16) . 2_575 ?
C66 C65 C65 58.6(16) . 2_575 ?
C63 C65 C65 172(2) . 2_575 ?
C66 C65 C65 49.9(10) 2_575 2_575 ?
C64 C65 C65 49.0(13) 2_575 2_575 ?
C64 C66 C69 147(9) 2_575 2_575 ?
C64 C66 C67 25(6) 2_575 . ?
C69 C66 C67 172(4) 2_575 . ?
C69 C66 C65 63(4) 2_575 . ?
C67 C66 C65 120.0 . . ?
C64 C66 C65 57(6) 2_575 2_575 ?
C69 C66 C65 132(4) 2_575 2_575 ?
C67 C66 C65 48.8(13) . 2_575 ?
C65 C66 C65 71.5(13) . 2_575 ?
C64 C67 C65 74(2) 2_575 2_575 ?
C64 C67 C66 8(2) 2_575 . ?
C65 C67 C66 72.5(17) 2_575 . ?
C64 C67 C68 122(2) 2_575 . ?
C65 C67 C68 48.0(17) 2_575 . ?
C66 C67 C68 120.0 . . ?
C64 C67 C63 135(3) 2_575 2_575 ?
C65 C67 C63 61(3) 2_575 2_575 ?
C66 C67 C63 134(2) . 2_575 ?
C68 C67 C63 14(2) . 2_575 ?
C63 C68 C65 162(9) 2_575 2_575 ?
C63 C68 C67 118(9) 2_575 . ?
C65 C68 C67 58(3) 2_575 . ?
C63 C68 C69 120(9) 2_575 . ?
C65 C68 C69 63(3) 2_575 . ?
C67 C68 C69 120.0 . . ?
C66 C69 C65 70(2) 2_575 2_575 ?
C66 C69 C68 117(2) 2_575 . ?
C65 C69 C68 46.7(13) 2_575 . ?
C66 C69 C64 8(2) 2_575 . ?
C65 C69 C64 73.7(13) 2_575 . ?
C68 C69 C64 120.0 . . ?
C66 C69 C63 130(4) 2_575 2_575 ?
C65 C69 C63 60(3) 2_575 2_575 ?
C68 C69 C63 14(2) . 2_575 ?
C64 C69 C63 133(2) . 2_575 ?
C1 N1 C2 131.0 . . ?
C1 N1 C12 112.6(10) . . ?
C2 N1 C12 112.3 . . ?
C1 N2 C7 127.2 . . ?
C1 N2 C22 115.0(9) . . ?
C7 N2 C22 115.9 . . ?
C32 N3 C33 127.9 . . ?
C32 N3 C43 118.6(8) . . ?
C33 N3 C43 112.2 . . ?
C32 N4 C38 130.0 . . ?
C32 N4 C53 119.3(12) . . ?
C38 N4 C53 108.1 . . ?
C2 Fe1 C3 42.29 . . ?
C2 Fe1 C7 93.6 . . ?
C3 Fe1 C7 113.7 . . ?
C2 Fe1 C8 110.0 . . ?
C3 Fe1 C8 99.7 . . ?
C7 Fe1 C8 41.87 . . ?
C2 Fe1 C6 42.07 . . ?
C3 Fe1 C6 70.61 . . ?
C7 Fe1 C6 111.9 . . ?
C8 Fe1 C6 147.3 . . ?
C2 Fe1 C11 115.2 . . ?
C3 Fe1 C11 152.0 . . ?
C7 Fe1 C11 41.60 . . ?
C8 Fe1 C11 69.93 . . ?
C6 Fe1 C11 103.5 . . ?
C2 Fe1 C4 70.34 . . ?
C3 Fe1 C4 41.47 . . ?
C7 Fe1 C4 154.5 . . ?
C8 Fe1 C4 124.1 . . ?
C6 Fe1 C4 69.57 . . ?
C11 Fe1 C4 163.6 . . ?
C2 Fe1 C9 149.9 . . ?
C3 Fe1 C9 120.7 . . ?
C7 Fe1 C9 69.80 . . ?
C8 Fe1 C9 41.29 . . ?
C6 Fe1 C9 167.5 . . ?
C11 Fe1 C9 69.12 . . ?
C4 Fe1 C9 114.6 . . ?
C2 Fe1 C5 70.10 . . ?
C3 Fe1 C5 69.70 . . ?
C7 Fe1 C5 152.1 . . ?
C8 Fe1 C5 164.7 . . ?
C6 Fe1 C5 41.16 . . ?
C11 Fe1 C5 124.5 . . ?
C4 Fe1 C5 40.82 . . ?
C9 Fe1 C5 134.3 . . ?
C2 Fe1 C10 155.8 . . ?
C3 Fe1 C10 160.5 . . ?
C7 Fe1 C10 69.50 . . ?
C8 Fe1 C10 69.29 . . ?
C6 Fe1 C10 127.3 . . ?
C11 Fe1 C10 40.89 . . ?
C4 Fe1 C10 131.3 . . ?
C9 Fe1 C10 40.71 . . ?
C5 Fe1 C10 117.2 . . ?
C2 Fe1 C1 47.09 . . ?
C3 Fe1 C1 78.13 . . ?
C7 Fe1 C1 46.73 . . ?
C8 Fe1 C1 75.20 . . ?
C6 Fe1 C1 72.22 . . ?
C11 Fe1 C1 74.08 . . ?
C4 Fe1 C1 115.9 . . ?
C9 Fe1 C1 113.80 . . ?
C5 Fe1 C1 111.9 . . ?
C10 Fe1 C1 112.8 . . ?
C33 Fe2 C38 94.7 . . ?
C33 Fe2 C34 42.74 . . ?
C38 Fe2 C34 111.1 . . ?
C33 Fe2 C42 115.5 . . ?
C38 Fe2 C42 40.91 . . ?
C34 Fe2 C42 101.9 . . ?
C33 Fe2 C37 42.13 . . ?
C38 Fe2 C37 116.5 . . ?
C34 Fe2 C37 70.80 . . ?
C42 Fe2 C37 153.5 . . ?
C33 Fe2 C39 112.1 . . ?
C38 Fe2 C39 42.15 . . ?
C34 Fe2 C39 148.3 . . ?
C42 Fe2 C39 69.00 . . ?
C37 Fe2 C39 103.4 . . ?
C33 Fe2 C35 70.55 . . ?
C38 Fe2 C35 151.1 . . ?
C34 Fe2 C35 41.59 . . ?
C42 Fe2 C35 122.7 . . ?
C37 Fe2 C35 69.22 . . ?
C39 Fe2 C35 166.5 . . ?
C33 Fe2 C40 151.7 . . ?
C38 Fe2 C40 69.43 . . ?
C34 Fe2 C40 164.5 . . ?
C42 Fe2 C40 67.92 . . ?
C37 Fe2 C40 123.5 . . ?
C39 Fe2 C40 40.76 . . ?
C35 Fe2 C40 133.4 . . ?
C33 Fe2 C41 155.6 . . ?
C38 Fe2 C41 69.00 . . ?
C34 Fe2 C41 125.0 . . ?
C42 Fe2 C41 40.57 . . ?
C37 Fe2 C41 161.7 . . ?
C39 Fe2 C41 68.31 . . ?
C35 Fe2 C41 115.2 . . ?
C40 Fe2 C41 39.82 . . ?
C33 Fe2 C36 69.91 . . ?
C38 Fe2 C36 156.9 . . ?
C34 Fe2 C36 69.56 . . ?
C42 Fe2 C36 161.6 . . ?
C37 Fe2 C36 40.76 . . ?
C39 Fe2 C36 126.8 . . ?
C35 Fe2 C36 40.48 . . ?
C40 Fe2 C36 116.4 . . ?
C41 Fe2 C36 130.8 . . ?
C33 Fe2 C32 47.17 . . ?
C38 Fe2 C32 47.48 . . ?
C34 Fe2 C32 74.08 . . ?
C42 Fe2 C32 76.45 . . ?
C37 Fe2 C32 77.09 . . ?
C39 Fe2 C32 74.27 . . ?
C35 Fe2 C32 113.6 . . ?
C40 Fe2 C32 112.96 . . ?
C41 Fe2 C32 114.3 . . ?
C36 Fe2 C32 114.9 . . ?

loop_
_geom_bond_atom_site_label_1
_geom_bond_atom_site_label_2
_geom_bond_distance
_geom_bond_site_symmetry_2
_geom_bond_publ_flag
C1 N1 1.375(12) . ?
C1 N2 1.408(12) . ?
C1 Fe1 3.444(5) . ?
C2 C6 1.4200 . ?
C2 C3 1.4200 . ?
C2 N1 1.429 . ?
C2 Fe1 1.957 . ?
C3 C4 1.4200 . ?
C3 Fe1 1.978 . ?
C3 H3 0.9400 . ?
C4 C5 1.4200 . ?
C4 Fe1 2.030 . ?
C4 H4 0.9400 . ?
C5 C6 1.4200 . ?
C5 Fe1 2.041 . ?
C5 H5 0.9400 . ?
C6 Fe1 1.997 . ?
C6 H6 0.9400 . ?
C7 C11 1.4200 . ?
C7 C8 1.4200 . ?
C7 N2 1.424 . ?
C7 Fe1 1.982 . ?
C8 C9 1.4200 . ?
C8 Fe1 1.992 . ?
C8 H8 0.9400 . ?
C9 C10 1.4200 . ?
C9 Fe1 2.034 . ?
C9 H9 0.9400 . ?
C10 C11 1.4200 . ?
C10 Fe1 2.048 . ?
C10 H10 0.9400 . ?
C11 Fe1 2.016 . ?
C11 H11 0.9400 . ?
C12 N1 1.521(18) . ?
C12 C14 1.526(19) . ?
C12 C13 1.56(2) . ?
C12 H12A 0.9900 . ?
C13 C16 1.46(2) . ?
C13 C15 1.55(2) . ?
C13 H13A 0.9900 . ?
C14 C17 1.48(2) . ?
C14 C18 1.52(2) . ?
C14 H14A 0.9900 . ?
C15 C19 1.51(2) . ?
C15 H15A 0.9800 . ?
C15 H15B 0.9800 . ?
C16 C21 1.42(2) . ?
C16 H16A 0.9800 . ?
C16 H16B 0.9800 . ?
C17 C21 1.58(2) . ?
C17 H17B 0.9800 . ?
C17 H17A 0.9800 . ?
C18 C19 1.50(2) . ?
C18 H18B 0.9800 . ?
C18 H18A 0.9800 . ?
C19 C20 1.47(2) . ?
C19 H19A 0.9900 . ?
C20 C21 1.58(2) . ?
C20 H20A 0.9800 . ?
C20 H20B 0.9800 . ?
C21 H21A 0.9900 . ?
C22 N2 1.468(16) . ?
C22 C23 1.509(17) . ?
C22 C24 1.528(19) . ?
C22 H22A 0.9900 . ?
C23 C25 1.513(19) . ?
C23 C26 1.548(18) . ?
C23 H23A 0.9900 . ?
C24 C28 1.512(18) . ?
C24 C27 1.519(18) . ?
C24 H24A 0.9900 . ?
C25 C30 1.52(2) . ?
C25 H25A 0.9800 . ?
C25 H25B 0.9800 . ?
C26 C29 1.58(2) . ?
C26 H26A 0.9800 . ?
C26 H26B 0.9800 . ?
C27 C29 1.501(18) . ?
C27 H27A 0.9800 . ?
C27 H27B 0.9800 . ?
C28 C30 1.515(18) . ?
C28 H28A 0.9800 . ?
C28 H28B 0.9800 . ?
C29 C31 1.498(19) . ?
C29 H29A 0.9900 . ?
C30 C31 1.561(18) . ?
C30 H30A 0.9900 . ?
C31 H31B 0.9800 . ?
C31 H31A 0.9800 . ?
C32 N4 1.341(14) . ?
C32 N3 1.363(11) . ?
C32 Fe2 3.435(5) . ?
C33 C34 1.4200 . ?
C33 C37 1.4200 . ?
C33 N3 1.476 . ?
C33 Fe2 1.939 . ?
C34 C35 1.4200 . ?
C34 Fe2 1.958 . ?
C34 H34 0.9400 . ?
C35 C36 1.4200 . ?
C35 Fe2 2.037 . ?
C35 H35 0.9400 . ?
C36 C37 1.4200 . ?
C36 Fe2 2.067 . ?
C36 H36 0.9400 . ?
C37 Fe2 2.008 . ?
C37 H37 0.9400 . ?
C38 C42 1.3752 . ?
C38 C39 1.4310 . ?
C38 N4 1.483 . ?
C38 Fe2 1.946 . ?
C39 C40 1.4222 . ?
C39 Fe2 2.028 . ?
C39 H39 0.9400 . ?
C40 C41 1.4003 . ?
C40 Fe2 2.055 . ?
C40 H40 0.9400 . ?
C41 C42 1.4037 . ?
C41 Fe2 2.057 . ?
C41 H41 0.9400 . ?
C42 Fe2 1.988 . ?
C42 H42 0.9400 . ?
C43 N3 1.514(16) . ?
C43 C44 1.545(19) . ?
C43 C45 1.557(17) . ?
C43 H43A 0.9900 . ?
C44 C47 1.511(16) . ?
C44 C46 1.559(19) . ?
C44 H44A 0.9900 . ?
C45 C48 1.470(17) . ?
C45 C49 1.55(2) . ?
C45 H45A 0.9900 . ?
C46 C50 1.518(18) . ?
C46 H46A 0.9800 . ?
C46 H46B 0.9800 . ?
C47 C51 1.576(17) . ?
C47 H47A 0.9800 . ?
C47 H47B 0.9800 . ?
C48 C51 1.512(19) . ?
C48 H48A 0.9800 . ?
C48 H48B 0.9800 . ?
C49 C50 1.536(18) . ?
C49 H49A 0.9800 . ?
C49 H49B 0.9800 . ?
C50 C52 1.518(17) . ?
C50 H50A 0.9900 . ?
C51 C52 1.53(2) . ?
C51 H51A 0.9900 . ?
C52 H52A 0.9800 . ?
C52 H52B 0.9800 . ?
C53 C54 1.49(2) . ?
C53 N4 1.59(3) . ?
C53 C55 1.63(2) . ?
C53 H53A 0.9900 . ?
C54 C57 1.45(2) . ?
C54 C56 1.51(2) . ?
C54 H54A 0.9900 . ?
C55 C58 1.45(2) . ?
C55 C59 1.461(19) . ?
C55 H55A 0.9900 . ?
C56 C60 1.68(2) . ?
C56 H56A 0.9800 . ?
C56 H56B 0.9800 . ?
C57 C61 1.70(3) . ?
C57 H57A 0.9800 . ?
C57 H57B 0.9800 . ?
C58 C60 1.49(2) . ?
C58 H58A 0.9800 . ?
C58 H58B 0.9800 . ?
C59 C61 1.47(2) . ?
C59 H59A 0.9800 . ?
C59 H59B 0.9800 . ?
C60 C62 1.48(2) . ?
C60 H60A 0.9900 . ?
C61 C62 1.47(2) . ?
C61 H61A 0.9900 . ?
C62 H62B 0.9800 . ?
C62 H62A 0.9800 . ?
C63 C68 0.45(6) 2_575 ?
C63 C65 1.51(6) . ?
C63 C67 1.66(5) 2_575 ?
C63 C69 1.67(6) 2_575 ?
C64 C66 0.36(5) 2_575 ?
C64 C67 1.07(5) 2_575 ?
C64 C65 1.3900 . ?
C64 C69 1.3900 . ?
C64 C65 1.62(4) 2_575 ?
C65 C68 1.07(3) 2_575 ?
C65 C67 1.22(5) 2_575 ?
C65 C69 1.31(5) 2_575 ?
C65 C66 1.3900 . ?
C65 C66 1.55(5) 2_575 ?
C65 C64 1.62(4) 2_575 ?
C65 C65 1.72(3) 2_575 ?
C66 C64 0.36(3) 2_575 ?
C66 C69 1.07(6) 2_575 ?
C66 C67 1.3900 . ?
C66 C65 1.55(4) 2_575 ?
C67 C64 1.07(3) 2_575 ?
C67 C65 1.22(4) 2_575 ?
C67 C68 1.3900 . ?
C67 C63 1.66(7) 2_575 ?
C68 C63 0.45(5) 2_575 ?
C68 C65 1.07(3) 2_575 ?
C68 C69 1.3900 . ?
C69 C66 1.07(5) 2_575 ?
C69 C65 1.31(5) 2_575 ?
C69 C63 1.67(6) 2_575 ?
